data_7219420
loop_
_publ_author_name
'Zhang, Guoqi'
'Chen, Wenbo'
'Golen, James A.'
'Rheingold, Arnold L.'
'Jia, Yi-Xia'
'Brathwaite, Nyeisha'
'Lo, Wenfeng'

_publ_section_title
;
 Diverse zinc(II) coordination assembles built on divergent
 4,2':6',4''-terpyridine derivatives: syntheses, structures and catalytic
 properties
;
_journal_name_full 'RSC Adv.'
_journal_paper_doi 10.1039/C4RA16441E
_journal_year 2015
_chemical_formula_moiety 'C22 H15 I2 N3 O2 Zn'
_chemical_formula_sum 'C22 H15 I2 N3 O2 Zn'
_chemical_formula_weight 672.54
_chemical_name_systematic
; 
 ? 
;
_space_group_IT_number 14
_symmetry_cell_setting monoclinic
_symmetry_space_group_name_Hall '-P 2ybc'
_symmetry_space_group_name_H-M 'P 1 21/c 1'
_atom_sites_solution_hydrogens geom
_atom_sites_solution_primary direct
_atom_sites_solution_secondary difmap
_audit_creation_method SHELXL-97
_audit_update_record
;
2014-08-01 deposited with the CCDC.
2015-01-26 downloaded from the CCDC.
;
_cell_angle_alpha 90.00
_cell_angle_beta 103.791(2)
_cell_angle_gamma 90.00
_cell_formula_units_Z 4
_cell_length_a 10.0987(6)
_cell_length_b 11.3461(5)
_cell_length_c 18.6487(10)
_cell_measurement_reflns_used 9995
_cell_measurement_temperature 100(2)
_cell_measurement_theta_max 26.37
_cell_measurement_theta_min 2.67
_cell_volume 2075.18(19)
_computing_cell_refinement 'Bruker SAINT'
_computing_data_collection 'Bruker APEX2'
_computing_data_reduction 'Bruker SAINT'
_computing_molecular_graphics 'Bruker SHELXTL'
_computing_publication_material 'Bruker SHELXTL'
_computing_structure_refinement 'SHELXL-97 (Sheldrick, 2008)'
_computing_structure_solution 'SHELXS-97 (Sheldrick, 2008)'
_diffrn_ambient_temperature 100(2)
_diffrn_measured_fraction_theta_full 0.999
_diffrn_measured_fraction_theta_max 0.997
_diffrn_measurement_device_type 'Bruker APEX-II CCD'
_diffrn_measurement_method '\f and \w scans'
_diffrn_radiation_monochromator graphite
_diffrn_radiation_source 'fine-focus rotating anode'
_diffrn_radiation_type MoK\a
_diffrn_radiation_wavelength 0.71073
_diffrn_reflns_av_R_equivalents 0.0429
_diffrn_reflns_av_sigmaI/netI 0.0239
_diffrn_reflns_limit_h_max 12
_diffrn_reflns_limit_h_min -12
_diffrn_reflns_limit_k_max 14
_diffrn_reflns_limit_k_min -14
_diffrn_reflns_limit_l_max 23
_diffrn_reflns_limit_l_min -23
_diffrn_reflns_number 32095
_diffrn_reflns_theta_full 25.00
_diffrn_reflns_theta_max 26.47
_diffrn_reflns_theta_min 2.08
_exptl_absorpt_coefficient_mu 4.184
_exptl_absorpt_correction_T_max 0.7874
_exptl_absorpt_correction_T_min 0.5726
_exptl_absorpt_correction_type multi-scan
_exptl_absorpt_process_details sadabs
_exptl_crystal_colour colourless
_exptl_crystal_density_diffrn 2.153
_exptl_crystal_density_method 'not measured'
_exptl_crystal_description BLOCK
_exptl_crystal_F_000 1280
_exptl_crystal_size_max 0.15
_exptl_crystal_size_mid 0.10
_exptl_crystal_size_min 0.06
_refine_diff_density_max 1.326
_refine_diff_density_min -0.733
_refine_diff_density_rms 0.152
_refine_ls_extinction_method none
_refine_ls_goodness_of_fit_ref 1.092
_refine_ls_hydrogen_treatment constr
_refine_ls_matrix_type full
_refine_ls_number_parameters 271
_refine_ls_number_reflns 4280
_refine_ls_number_restraints 0
_refine_ls_restrained_S_all 1.092
_refine_ls_R_factor_all 0.0367
_refine_ls_R_factor_gt 0.0326
_refine_ls_shift/su_max 0.000
_refine_ls_shift/su_mean 0.000
_refine_ls_structure_factor_coef Fsqd
_refine_ls_weighting_details 'calc w=1/[\s^2^(Fo^2^)+(0.0462P)^2^+11.1307P] where P=(Fo^2^+2Fc^2^)/3'
_refine_ls_weighting_scheme calc
_refine_ls_wR_factor_gt 0.0956
_refine_ls_wR_factor_ref 0.0985
_reflns_number_gt 3908
_reflns_number_total 4280
_reflns_threshold_expression >2sigma(I)
_cod_data_source_file c4ra16441e2.cif
_cod_data_source_block gzhang34
_cod_depositor_comments
;
The following automatic conversions were performed:

'_symmetry_cell_setting' value 'Monoclinic' changed to 'monoclinic'
according to
/usr/data/users/saulius/crontab/automatic-downloads/rss-feeds/RSC/lib/dictionaries/cif_core.dic
dictionary named 'cif_core.dic' version 2.4.2 from 2011-04-26.

Automatic conversion script
Id: cif_fix_values 3008 2015-01-20 13:52:24Z robertas 
;
_cod_original_sg_symbol_H-M P2(1)/c
_cod_database_code 7219420

loop_
_symmetry_equiv_pos_as_xyz
'x, y, z'
'-x, y+1/2, -z+1/2'
'-x, -y, -z'
'x, -y-1/2, z-1/2'

loop_
_atom_site_label
_atom_site_type_symbol
_atom_site_fract_x
_atom_site_fract_y
_atom_site_fract_z
_atom_site_U_iso_or_equiv
_atom_site_adp_type
_atom_site_occupancy
_atom_site_symmetry_multiplicity
_atom_site_calc_flag
_atom_site_refinement_flags
Zn1 Zn 0.82570(6) 0.65602(5) 0.30168(3) 0.02046(14) Uani 1 1 d .
I1 I 1.07629(3) 0.60377(3) 0.34306(2) 0.02777(11) Uani 1 1 d .
I2 I 0.73522(4) 0.86764(3) 0.286226(18) 0.02797(11) Uani 1 1 d .
O1 O -0.1658(4) 0.2969(4) 0.2939(2) 0.0336(9) Uani 1 1 d .
O2 O -0.2859(4) 0.1896(4) 0.3620(2) 0.0311(8) Uani 1 1 d .
N1 N 0.7243(4) 0.5711(4) 0.3718(2) 0.0205(8) Uani 1 1 d .
N2 N 0.5667(4) 0.2477(3) 0.5147(2) 0.0190(8) Uani 1 1 d .
N3 N 0.7370(4) -0.0692(4) 0.7035(2) 0.0193(8) Uani 1 1 d .
C1 C 0.5891(5) 0.5806(4) 0.3588(3) 0.0211(10) Uani 1 1 d .
H1A H 0.5455 0.6423 0.3274 0.025 Uiso 1 1 calc R
C2 C 0.5089(5) 0.5043(4) 0.3889(3) 0.0210(10) Uani 1 1 d .
H2A H 0.4125 0.5125 0.3769 0.025 Uiso 1 1 calc R
C3 C 0.5714(5) 0.4163(4) 0.4367(2) 0.0177(9) Uani 1 1 d .
C4 C 0.7136(5) 0.4135(4) 0.4550(3) 0.0217(10) Uani 1 1 d .
H4A H 0.7610 0.3589 0.4906 0.026 Uiso 1 1 calc R
C5 C 0.7850(5) 0.4906(4) 0.4208(3) 0.0229(10) Uani 1 1 d .
H5A H 0.8817 0.4861 0.4328 0.028 Uiso 1 1 calc R
C6 C 0.4922(5) 0.3244(4) 0.4663(2) 0.0178(9) Uani 1 1 d .
C7 C 0.3516(5) 0.3207(4) 0.4445(3) 0.0185(9) Uani 1 1 d .
H7A H 0.3035 0.3783 0.4113 0.022 Uiso 1 1 calc R
C8 C 0.2794(5) 0.2314(4) 0.4716(3) 0.0207(10) Uani 1 1 d .
C9 C 0.3585(5) 0.1529(4) 0.5219(3) 0.0193(9) Uani 1 1 d .
H9A H 0.3152 0.0916 0.5424 0.023 Uiso 1 1 calc R
C10 C 0.4985(5) 0.1632(4) 0.5420(2) 0.0184(9) Uani 1 1 d .
C11 C 0.5835(5) 0.0803(4) 0.5958(2) 0.0184(9) Uani 1 1 d .
C12 C 0.5254(5) -0.0196(4) 0.6197(3) 0.0194(9) Uani 1 1 d .
H12A H 0.4322 -0.0382 0.5998 0.023 Uiso 1 1 calc R
C13 C 0.6055(5) -0.0909(4) 0.6730(3) 0.0191(9) Uani 1 1 d .
H13A H 0.5650 -0.1588 0.6887 0.023 Uiso 1 1 calc R
C14 C 0.7937(5) 0.0243(4) 0.6778(3) 0.0236(10) Uani 1 1 d .
H14A H 0.8880 0.0394 0.6972 0.028 Uiso 1 1 calc R
C15 C 0.7216(6) 0.0985(4) 0.6250(3) 0.0231(10) Uani 1 1 d .
H15A H 0.7663 0.1629 0.6082 0.028 Uiso 1 1 calc R
C16 C 0.1298(5) 0.2205(4) 0.4462(3) 0.0203(10) Uani 1 1 d .
C17 C 0.0541(6) 0.1616(4) 0.4894(3) 0.0266(11) Uani 1 1 d .
H17A H 0.1000 0.1318 0.5364 0.032 Uiso 1 1 calc R
C18 C -0.0867(6) 0.1457(5) 0.4655(3) 0.0279(11) Uani 1 1 d .
H18A H -0.1374 0.1060 0.4950 0.034 Uiso 1 1 calc R
C19 C -0.1478(5) 0.1896(4) 0.3979(3) 0.0250(11) Uani 1 1 d .
C20 C -0.2910(6) 0.2374(6) 0.2913(3) 0.0348(13) Uani 1 1 d .
H20A H -0.3682 0.2933 0.2774 0.042 Uiso 1 1 calc R
H20B H -0.3046 0.1737 0.2541 0.042 Uiso 1 1 calc R
C21 C -0.0759(5) 0.2520(5) 0.3559(3) 0.0247(10) Uani 1 1 d .
C22 C 0.0615(5) 0.2673(4) 0.3780(3) 0.0228(10) Uani 1 1 d .
H22A H 0.1097 0.3086 0.3479 0.027 Uiso 1 1 calc R

loop_
_atom_site_aniso_label
_atom_site_aniso_U_11
_atom_site_aniso_U_22
_atom_site_aniso_U_33
_atom_site_aniso_U_23
_atom_site_aniso_U_13
_atom_site_aniso_U_12
Zn1 0.0214(3) 0.0190(3) 0.0203(3) -0.0007(2) 0.0037(2) -0.0025(2)
I1 0.02069(18) 0.02711(19) 0.0337(2) 0.00098(14) 0.00297(14) -0.00329(13)
I2 0.0417(2) 0.01930(18) 0.02457(19) 0.00081(12) 0.01131(15) 0.00277(13)
O1 0.0225(19) 0.049(2) 0.027(2) 0.0092(18) 0.0023(15) -0.0018(17)
O2 0.0200(18) 0.035(2) 0.037(2) -0.0031(17) 0.0050(16) -0.0048(16)
N1 0.023(2) 0.020(2) 0.019(2) 0.0012(16) 0.0061(16) -0.0007(16)
N2 0.025(2) 0.0159(19) 0.0155(18) -0.0037(15) 0.0026(16) -0.0001(16)
N3 0.022(2) 0.0170(19) 0.0187(19) 0.0032(16) 0.0038(16) 0.0008(16)
C1 0.022(2) 0.022(2) 0.017(2) 0.0052(19) 0.0016(18) 0.0014(19)
C2 0.022(2) 0.024(2) 0.017(2) -0.0001(19) 0.0031(18) -0.0014(19)
C3 0.023(2) 0.019(2) 0.011(2) -0.0034(17) 0.0048(17) -0.0005(18)
C4 0.024(2) 0.020(2) 0.020(2) 0.0028(19) 0.0034(19) 0.0037(19)
C5 0.020(2) 0.024(2) 0.024(2) 0.003(2) 0.0042(19) 0.0015(19)
C6 0.029(2) 0.012(2) 0.013(2) -0.0015(16) 0.0058(18) 0.0008(18)
C7 0.024(2) 0.016(2) 0.016(2) 0.0015(17) 0.0070(18) 0.0018(18)
C8 0.028(3) 0.018(2) 0.017(2) 0.0009(18) 0.0080(19) 0.0025(19)
C9 0.029(3) 0.015(2) 0.016(2) 0.0013(17) 0.0083(19) 0.0012(19)
C10 0.034(3) 0.010(2) 0.013(2) -0.0011(16) 0.0089(19) -0.0001(18)
C11 0.027(2) 0.018(2) 0.012(2) -0.0023(17) 0.0064(18) 0.0017(19)
C12 0.020(2) 0.021(2) 0.018(2) -0.0018(18) 0.0064(18) -0.0006(18)
C13 0.023(2) 0.019(2) 0.017(2) 0.0034(18) 0.0072(18) -0.0010(18)
C14 0.022(2) 0.022(2) 0.025(2) -0.001(2) 0.004(2) -0.0013(19)
C15 0.030(3) 0.019(2) 0.020(2) 0.0007(19) 0.006(2) -0.002(2)
C16 0.024(2) 0.016(2) 0.024(2) -0.0017(18) 0.012(2) 0.0007(18)
C17 0.038(3) 0.020(2) 0.024(3) 0.005(2) 0.011(2) 0.004(2)
C18 0.030(3) 0.022(3) 0.035(3) 0.004(2) 0.014(2) -0.003(2)
C19 0.024(3) 0.019(2) 0.035(3) -0.005(2) 0.011(2) 0.0006(19)
C20 0.018(3) 0.050(4) 0.035(3) -0.006(3) 0.003(2) -0.005(2)
C21 0.027(3) 0.025(3) 0.020(2) -0.001(2) 0.002(2) 0.001(2)
C22 0.029(3) 0.021(2) 0.021(2) 0.0003(19) 0.010(2) -0.001(2)

loop_
_atom_type_symbol
_atom_type_description
_atom_type_scat_dispersion_real
_atom_type_scat_dispersion_imag
_atom_type_scat_source
C C 0.0033 0.0016 'International Tables Vol C Tables 4.2.6.8 and 6.1.1.4'
H H 0.0000 0.0000 'International Tables Vol C Tables 4.2.6.8 and 6.1.1.4'
N N 0.0061 0.0033 'International Tables Vol C Tables 4.2.6.8 and 6.1.1.4'
O O 0.0106 0.0060 'International Tables Vol C Tables 4.2.6.8 and 6.1.1.4'
Zn Zn 0.2839 1.4301 'International Tables Vol C Tables 4.2.6.8 and 6.1.1.4'
I I -0.4742 1.8119 'International Tables Vol C Tables 4.2.6.8 and 6.1.1.4'

loop_
_geom_angle_atom_site_label_1
_geom_angle_atom_site_label_2
_geom_angle_atom_site_label_3
_geom_angle
_geom_angle_site_symmetry_1
_geom_angle_site_symmetry_3
N1 Zn1 N3 99.26(16) . 4_565
N1 Zn1 I1 107.80(12) . .
N3 Zn1 I1 110.22(12) 4_565 .
N1 Zn1 I2 106.81(12) . .
N3 Zn1 I2 106.09(11) 4_565 .
I1 Zn1 I2 123.87(2) . .
C21 O1 C20 104.7(4) . .
C19 O2 C20 105.0(4) . .
C1 N1 C5 117.7(4) . .
C1 N1 Zn1 118.9(3) . .
C5 N1 Zn1 122.2(3) . .
C6 N2 C10 117.3(4) . .
C13 N3 C14 117.2(4) . .
C13 N3 Zn1 117.5(3) . 4_566
C14 N3 Zn1 123.7(3) . 4_566
N1 C1 C2 123.0(4) . .
N1 C1 H1A 118.5 . .
C2 C1 H1A 118.5 . .
C3 C2 C1 119.2(5) . .
C3 C2 H2A 120.4 . .
C1 C2 H2A 120.4 . .
C2 C3 C4 117.3(4) . .
C2 C3 C6 122.5(4) . .
C4 C3 C6 120.2(4) . .
C5 C4 C3 119.5(5) . .
C5 C4 H4A 120.2 . .
C3 C4 H4A 120.2 . .
N1 C5 C4 123.0(5) . .
N1 C5 H5A 118.5 . .
C4 C5 H5A 118.5 . .
N2 C6 C7 123.2(4) . .
N2 C6 C3 115.8(4) . .
C7 C6 C3 121.0(4) . .
C6 C7 C8 120.0(4) . .
C6 C7 H7A 120.0 . .
C8 C7 H7A 120.0 . .
C9 C8 C7 115.9(5) . .
C9 C8 C16 122.6(4) . .
C7 C8 C16 121.5(4) . .
C10 C9 C8 120.9(4) . .
C10 C9 H9A 119.6 . .
C8 C9 H9A 119.6 . .
N2 C10 C9 122.7(4) . .
N2 C10 C11 116.0(4) . .
C9 C10 C11 121.2(4) . .
C15 C11 C12 117.1(4) . .
C15 C11 C10 122.3(4) . .
C12 C11 C10 120.6(4) . .
C13 C12 C11 119.1(5) . .
C13 C12 H12A 120.5 . .
C11 C12 H12A 120.5 . .
N3 C13 C12 123.3(4) . .
N3 C13 H13A 118.3 . .
C12 C13 H13A 118.3 . .
N3 C14 C15 122.9(5) . .
N3 C14 H14A 118.5 . .
C15 C14 H14A 118.5 . .
C14 C15 C11 120.3(5) . .
C14 C15 H15A 119.9 . .
C11 C15 H15A 119.9 . .
C22 C16 C17 118.9(5) . .
C22 C16 C8 120.3(4) . .
C17 C16 C8 120.8(5) . .
C18 C17 C16 122.0(5) . .
C18 C17 H17A 119.0 . .
C16 C17 H17A 119.0 . .
C19 C18 C17 116.9(5) . .
C19 C18 H18A 121.6 . .
C17 C18 H18A 121.6 . .
C18 C19 C21 121.9(5) . .
C18 C19 O2 128.8(5) . .
C21 C19 O2 109.1(5) . .
O2 C20 O1 108.4(4) . .
O2 C20 H20A 110.0 . .
O1 C20 H20A 110.0 . .
O2 C20 H20B 110.0 . .
O1 C20 H20B 110.0 . .
H20A C20 H20B 108.4 . .
C22 C21 C19 121.9(5) . .
C22 C21 O1 128.6(5) . .
C19 C21 O1 109.5(5) . .
C21 C22 C16 118.2(5) . .
C21 C22 H22A 120.9 . .
C16 C22 H22A 120.9 . .

loop_
_geom_bond_atom_site_label_1
_geom_bond_atom_site_label_2
_geom_bond_distance
_geom_bond_site_symmetry_2
Zn1 N1 2.080(4) .
Zn1 N3 2.084(4) 4_565
Zn1 I1 2.5338(7) .
Zn1 I2 2.5608(7) .
O1 C21 1.386(6) .
O1 C20 1.424(7) .
O2 C19 1.396(6) .
O2 C20 1.414(7) .
N1 C1 1.333(6) .
N1 C5 1.333(6) .
N2 C6 1.348(6) .
N2 C10 1.348(6) .
N3 C13 1.337(6) .
N3 C14 1.347(6) .
N3 Zn1 2.084(4) 4_566
C1 C2 1.393(7) .
C1 H1A 0.9500 .
C2 C3 1.386(7) .
C2 H2A 0.9500 .
C3 C4 1.395(7) .
C3 C6 1.497(7) .
C4 C5 1.383(7) .
C4 H4A 0.9500 .
C5 H5A 0.9500 .
C6 C7 1.381(7) .
C7 C8 1.410(7) .
C7 H7A 0.9500 .
C8 C9 1.398(7) .
C8 C16 1.477(7) .
C9 C10 1.378(7) .
C9 H9A 0.9500 .
C10 C11 1.490(7) .
C11 C15 1.387(7) .
C11 C12 1.397(7) .
C12 C13 1.383(7) .
C12 H12A 0.9500 .
C13 H13A 0.9500 .
C14 C15 1.366(7) .
C14 H14A 0.9500 .
C15 H15A 0.9500 .
C16 C22 1.400(7) .
C16 C17 1.405(7) .
C17 C18 1.397(8) .
C17 H17A 0.9500 .
C18 C19 1.358(8) .
C18 H18A 0.9500 .
C19 C21 1.384(7) .
C20 H20A 0.9900 .
C20 H20B 0.9900 .
C21 C22 1.361(7) .
C22 H22A 0.9500 .

loop_
_geom_torsion_atom_site_label_1
_geom_torsion_atom_site_label_2
_geom_torsion_atom_site_label_3
_geom_torsion_atom_site_label_4
_geom_torsion
_geom_torsion_site_symmetry_1
N3 Zn1 N1 C1 -61.9(4) 4_565
I1 Zn1 N1 C1 -176.7(3) .
I2 Zn1 N1 C1 48.1(4) .
N3 Zn1 N1 C5 105.5(4) 4_565
I1 Zn1 N1 C5 -9.3(4) .
I2 Zn1 N1 C5 -144.4(4) .
C5 N1 C1 C2 -5.6(7) .
Zn1 N1 C1 C2 162.4(4) .
N1 C1 C2 C3 2.1(8) .
C1 C2 C3 C4 3.4(7) .
C1 C2 C3 C6 -174.6(4) .
C2 C3 C4 C5 -5.3(7) .
C6 C3 C4 C5 172.8(4) .
C1 N1 C5 C4 3.7(7) .
Zn1 N1 C5 C4 -163.9(4) .
C3 C4 C5 N1 1.8(8) .
C10 N2 C6 C7 0.7(7) .
C10 N2 C6 C3 -179.5(4) .
C2 C3 C6 N2 -177.1(4) .
C4 C3 C6 N2 4.9(6) .
C2 C3 C6 C7 2.7(7) .
C4 C3 C6 C7 -175.2(4) .
N2 C6 C7 C8 -1.9(7) .
C3 C6 C7 C8 178.3(4) .
C6 C7 C8 C9 1.9(7) .
C6 C7 C8 C16 -176.4(4) .
C7 C8 C9 C10 -0.8(7) .
C16 C8 C9 C10 177.4(4) .
C6 N2 C10 C9 0.4(6) .
C6 N2 C10 C11 -179.6(4) .
C8 C9 C10 N2 -0.3(7) .
C8 C9 C10 C11 179.7(4) .
N2 C10 C11 C15 9.6(6) .
C9 C10 C11 C15 -170.5(4) .
N2 C10 C11 C12 -171.4(4) .
C9 C10 C11 C12 8.6(7) .
C15 C11 C12 C13 2.9(7) .
C10 C11 C12 C13 -176.2(4) .
C14 N3 C13 C12 -3.1(7) .
Zn1 N3 C13 C12 163.1(4) 4_566
C11 C12 C13 N3 0.3(7) .
C13 N3 C14 C15 2.6(7) .
Zn1 N3 C14 C15 -162.6(4) 4_566
N3 C14 C15 C11 0.7(8) .
C12 C11 C15 C14 -3.4(7) .
C10 C11 C15 C14 175.7(4) .
C9 C8 C16 C22 -154.9(5) .
C7 C8 C16 C22 23.2(7) .
C9 C8 C16 C17 24.1(7) .
C7 C8 C16 C17 -157.8(5) .
C22 C16 C17 C18 1.8(8) .
C8 C16 C17 C18 -177.3(5) .
C16 C17 C18 C19 0.2(8) .
C17 C18 C19 C21 -2.9(8) .
C17 C18 C19 O2 -177.6(5) .
C20 O2 C19 C18 -175.3(6) .
C20 O2 C19 C21 9.4(6) .
C19 O2 C20 O1 -17.4(6) .
C21 O1 C20 O2 18.6(6) .
C18 C19 C21 C22 3.8(8) .
O2 C19 C21 C22 179.4(5) .
C18 C19 C21 O1 -173.5(5) .
O2 C19 C21 O1 2.1(6) .
C20 O1 C21 C22 170.3(6) .
C20 O1 C21 C19 -12.7(6) .
C19 C21 C22 C16 -1.7(8) .
O1 C21 C22 C16 175.1(5) .
C17 C16 C22 C21 -1.0(7) .
C8 C16 C22 C21 178.1(5) .
